data_4303733
loop_
_publ_author_name
'W. Marco Boesveld'
'Peter B. Hitchcock'
'Michael F. Lappert'

_publ_contact_author_address
;
Department of Chemistry
University of Sussex
BRIGHTON
BN1 9QJ
UNITED KINGDOM
;
_publ_contact_author_email m.f.lappert@sussex.ac.uk
_publ_contact_author_name 'M. F. Lappert'
_publ_section_title
;
Varied Reactions of [M(L)]3 with HgCl2, FeBr2, CeCl3, AgOTf; Ligand
Transfer, Nucleophilic Attack with Recombination and/or Fragmentation [M =
Li or Na; L = N(SiMe3){C(H)N}3SiMe3]
;
_journal_name_full 'Inorganic Chemistry'
_journal_page_first 11444
_journal_page_last 11450
_journal_paper_doi 10.1021/ic901687a
_journal_volume 48
_journal_year 2009
_chemical_compound_source 'synthesis as described'
_chemical_formula_moiety 'C36 H84 Fe2 N16 Si8'
_chemical_formula_structural 'C36 H84 FE2 N16 SI8'
_chemical_formula_sum 'C36 H84 Fe2 N16 Si8'
_chemical_formula_weight 1077.61
_chemical_name_systematic
;
 ?
;
_space_group_IT_number 88
_symmetry_cell_setting tetragonal
_symmetry_Int_Tables_number 88
_symmetry_space_group_name_Hall '-I 4ad'
_symmetry_space_group_name_H-M 'I 41/a :2'
_atom_sites_solution_hydrogens geom
_atom_sites_solution_primary direct
_atom_sites_solution_secondary difmap
_audit_conform_dict_location ftp://ftp.iucr.org/cifdics/cif_core2.1beta.dic
_audit_conform_dict_name cif_core.dic
_audit_conform_dict_version 2.1beta3
_audit_creation_date 1999-04-27T16:03:14-00:00
_audit_creation_method 'WinGX routine CIF_UPDATE'
_cell_angle_alpha 90
_cell_angle_beta 90
_cell_angle_gamma 90
_cell_formula_units_Z 4
_cell_length_a 20.959(5)
_cell_length_b 20.959(5)
_cell_length_c 14.360(4)
_cell_measurement_reflns_used 25
_cell_measurement_temperature 173(2)
_cell_measurement_theta_max 24.98
_cell_measurement_theta_min 2.59
_cell_measurement_wavelength 0.71073
_cell_volume 6308(3)
_computing_cell_refinement 'CAD4  (Enraf Nonius, 1994)'
_computing_data_collection 'CAD4  (Enraf Nonius, 1994)'
_computing_data_reduction 'XCAD4 (Harms & Wocadlo, 1995)'
_computing_molecular_graphics 'Ortep-3 for Windows (Farrugia, 1997)'
_computing_publication_material 'WinGX publication routines (Farrugia, 1998)'
_computing_structure_refinement 'SHELXL-97 (Sheldrick, 1997)'
_computing_structure_solution 'SHELXS-97 (Sheldrick, 1990)'
_diffrn_ambient_temperature 173(2)
_diffrn_detector 'scintillation LiI'
_diffrn_detector_dtime 1.195
_diffrn_measured_fraction_theta_full 0.998
_diffrn_measured_fraction_theta_max 0.998
_diffrn_measurement_device '\k-geometry diffractometer'
_diffrn_measurement_device_type 'Enraf Nonius TurboCAD4'
_diffrn_measurement_method 'non-profiled omega/2theta scans'
_diffrn_orient_matrix_type
;
  x-axis points to radiation source
  the matrix is specified in reciprocal space
;
_diffrn_orient_matrix_UB_11 -0.7951E-2
_diffrn_orient_matrix_UB_12 0.22057E-1
_diffrn_orient_matrix_UB_13 -0.60616E-1
_diffrn_orient_matrix_UB_21 0.13932E-1
_diffrn_orient_matrix_UB_22 -0.39079E-1
_diffrn_orient_matrix_UB_23 -0.34233E-1
_diffrn_orient_matrix_UB_31 -0.44928E-1
_diffrn_orient_matrix_UB_32 -0.16076E-1
_diffrn_orient_matrix_UB_33 0.117E-3
_diffrn_radiation_monochromator graphite
_diffrn_radiation_type MoK\a
_diffrn_radiation_wavelength 0.71073
_diffrn_reflns_av_R_equivalents 0.0501
_diffrn_reflns_av_sigmaI/netI 0.059
_diffrn_reflns_limit_h_max 24
_diffrn_reflns_limit_h_min 0
_diffrn_reflns_limit_k_max 24
_diffrn_reflns_limit_k_min 0
_diffrn_reflns_limit_l_max 17
_diffrn_reflns_limit_l_min -17
_diffrn_reflns_number 5724
_diffrn_reflns_theta_full 24.98
_diffrn_reflns_theta_max 24.98
_diffrn_reflns_theta_min 2.59
_diffrn_source 'Enraf Nonius FR590'
_diffrn_standards_decay_% 2
_diffrn_standards_interval_time 60
_diffrn_standards_number 2
_exptl_absorpt_coefficient_mu 0.649
_exptl_absorpt_correction_T_max 0.8811
_exptl_absorpt_correction_T_min 0.8811
_exptl_crystal_colour red
_exptl_crystal_density_diffrn 1.135
_exptl_crystal_density_method 'not measured'
_exptl_crystal_description prism
_exptl_crystal_F_000 2304
_exptl_crystal_size_max 0.2
_exptl_crystal_size_mid 0.2
_exptl_crystal_size_min 0.2
_refine_diff_density_max 0.412
_refine_diff_density_min -0.323
_refine_diff_density_rms 0.056
_refine_ls_extinction_method none
_refine_ls_goodness_of_fit_ref 1.002
_refine_ls_hydrogen_treatment constr
_refine_ls_matrix_type full
_refine_ls_number_parameters 198
_refine_ls_number_reflns 2767
_refine_ls_number_restraints 91
_refine_ls_restrained_S_all 1.01
_refine_ls_R_factor_all 0.0714
_refine_ls_R_factor_gt 0.043
_refine_ls_shift/su_max 0.003
_refine_ls_shift/su_mean 0
_refine_ls_structure_factor_coef Fsqd
_refine_ls_weighting_scheme calc
_refine_ls_wR_factor_gt 0.0927
_refine_ls_wR_factor_ref 0.1027
_reflns_number_gt 1972
_reflns_number_total 2767
_reflns_threshold_expression >2sigma(I)
_cod_data_source_file ic901687a_si_001_2.cif
_cod_data_source_block (2)-may399
_cod_original_sg_symbol_H-M 'I 41/a'
_cod_database_code 4303733
_diffrn_standards_decay_corr_max 1.069
_diffrn_standards_decay_corr_min 0.994

loop_
_symmetry_equiv_pos_as_xyz
'x, y, z'
'-x+1/2, -y, z+1/2'
'-y+3/4, x+1/4, z+1/4'
'y+3/4, -x+3/4, z+3/4'
'x+1/2, y+1/2, z+1/2'
'-x+1, -y+1/2, z+1'
'-y+5/4, x+3/4, z+3/4'
'y+5/4, -x+5/4, z+5/4'
'-x, -y, -z'
'x-1/2, y, -z-1/2'
'y-3/4, -x-1/4, -z-1/4'
'-y-3/4, x-3/4, -z-3/4'
'-x+1/2, -y+1/2, -z+1/2'
'x, y+1/2, -z'
'y-1/4, -x+1/4, -z+1/4'
'-y-1/4, x-1/4, -z-1/4'

loop_
_atom_site_label
_atom_site_type_symbol
_atom_site_fract_x
_atom_site_fract_y
_atom_site_fract_z
_atom_site_U_iso_or_equiv
_atom_site_adp_type
_atom_site_occupancy
_atom_site_symmetry_multiplicity
_atom_site_calc_flag
_atom_site_refinement_flags
_atom_site_disorder_assembly
_atom_site_disorder_group
Fe Fe 0.5 0.75 0.24636(4) 0.02123(18) Uani 1 2 d S . .
Si1 Si 0.38388(5) 0.67850(5) -0.18795(6) 0.0382(3) Uani 1 1 d DU . .
Si2 Si 0.27578(4) 0.63289(5) 0.40653(6) 0.0311(2) Uani 1 1 d . . .
N1 N 0.41733(12) 0.69912(12) -0.08066(17) 0.0268(6) Uani 1 1 d . A .
N2 N 0.41968(11) 0.70043(11) 0.07802(16) 0.0216(6) Uani 1 1 d . A .
N3 N 0.41420(11) 0.69760(11) 0.23854(16) 0.0216(6) Uani 1 1 d . A .
N4 N 0.32540(12) 0.65022(13) 0.31341(18) 0.0319(7) Uani 1 1 d . A .
C1 C 0.39128(15) 0.68351(14) -0.0034(2) 0.0259(7) Uani 1 1 d . . .
H1 H 0.3524 0.6603 -0.0029 0.031 Uiso 1 1 calc R A .
C2 C 0.39075(14) 0.68437(13) 0.1562(2) 0.0211(6) Uani 1 1 d . . .
H2 H 0.3512 0.6623 0.1526 0.025 Uiso 1 1 calc R A .
C3 C 0.37826(14) 0.67844(14) 0.3159(2) 0.0240(7) Uani 1 1 d . . .
H3 H 0.3954 0.6876 0.3756 0.029 Uiso 1 1 calc R A .
C7 C 0.3187(2) 0.6246(2) 0.5189(3) 0.0593(12) Uani 1 1 d . . .
H7A H 0.3492 0.5893 0.5147 0.089 Uiso 1 1 calc R . .
H7B H 0.2879 0.6159 0.5687 0.089 Uiso 1 1 calc R . .
H7C H 0.3416 0.6643 0.5326 0.089 Uiso 1 1 calc R . .
C8 C 0.23339(17) 0.55737(16) 0.3795(3) 0.0428(9) Uani 1 1 d . . .
H8A H 0.2643 0.5224 0.3753 0.064 Uiso 1 1 calc R . .
H8B H 0.211 0.5617 0.3199 0.064 Uiso 1 1 calc R . .
H8C H 0.2025 0.5481 0.4289 0.064 Uiso 1 1 calc R . .
C9 C 0.21842(18) 0.69993(19) 0.4153(3) 0.0602(12) Uani 1 1 d . . .
H9A H 0.2415 0.7394 0.4298 0.09 Uiso 1 1 calc R . .
H9B H 0.1875 0.691 0.4648 0.09 Uiso 1 1 calc R . .
H9C H 0.1959 0.7049 0.3559 0.09 Uiso 1 1 calc R . .
C4 C 0.3019(6) 0.6444(12) -0.1717(15) 0.076(7) Uani 0.42(2) 1 d PDU A 1
H4A H 0.305 0.6033 -0.1394 0.114 Uiso 0.42(2) 1 calc PR A 1
H4B H 0.2817 0.6382 -0.2326 0.114 Uiso 0.42(2) 1 calc PR A 1
H4C H 0.2761 0.6739 -0.1344 0.114 Uiso 0.42(2) 1 calc PR A 1
C5 C 0.4316(8) 0.6165(11) -0.2446(18) 0.071(6) Uani 0.42(2) 1 d PDU A 1
H5A H 0.4347 0.5793 -0.2035 0.107 Uiso 0.42(2) 1 calc PR A 1
H5B H 0.4745 0.633 -0.2574 0.107 Uiso 0.42(2) 1 calc PR A 1
H5C H 0.4112 0.604 -0.3032 0.107 Uiso 0.42(2) 1 calc PR A 1
C6 C 0.3787(17) 0.7491(9) -0.261(2) 0.142(15) Uani 0.42(2) 1 d PDU A 1
H6A H 0.3511 0.7808 -0.2309 0.213 Uiso 0.42(2) 1 calc PR A 1
H6B H 0.3608 0.7375 -0.3216 0.213 Uiso 0.42(2) 1 calc PR A 1
H6C H 0.4214 0.7671 -0.2696 0.213 Uiso 0.42(2) 1 calc PR A 1
C4A C 0.3234(16) 0.6151(16) -0.176(2) 0.16(2) Uani 0.32(2) 1 d PDU A 2
H4A1 H 0.3441 0.5755 -0.1556 0.24 Uiso 0.32(2) 1 calc PR A 2
H4A2 H 0.3021 0.6083 -0.2354 0.24 Uiso 0.32(2) 1 calc PR A 2
H4A3 H 0.2918 0.628 -0.1288 0.24 Uiso 0.32(2) 1 calc PR A 2
C5A C 0.4495(11) 0.6496(19) -0.260(2) 0.15(2) Uani 0.32(2) 1 d PDU A 2
H5A1 H 0.4694 0.6128 -0.2293 0.228 Uiso 0.32(2) 1 calc PR A 2
H5A2 H 0.4812 0.6836 -0.2672 0.228 Uiso 0.32(2) 1 calc PR A 2
H5A3 H 0.4332 0.637 -0.3208 0.228 Uiso 0.32(2) 1 calc PR A 2
C6A C 0.3474(17) 0.7487(11) -0.240(3) 0.084(10) Uani 0.32(2) 1 d PDU A 2
H6A1 H 0.3101 0.7616 -0.2038 0.125 Uiso 0.32(2) 1 calc PR A 2
H6A2 H 0.3341 0.7387 -0.3042 0.125 Uiso 0.32(2) 1 calc PR A 2
H6A3 H 0.3785 0.7837 -0.2416 0.125 Uiso 0.32(2) 1 calc PR A 2
C4B C 0.2994(8) 0.695(3) -0.1909(19) 0.16(3) Uani 0.26(2) 1 d PDU A 3
H4B1 H 0.2768 0.6647 -0.1513 0.246 Uiso 0.26(2) 1 calc PR A 3
H4B2 H 0.2839 0.6915 -0.2551 0.246 Uiso 0.26(2) 1 calc PR A 3
H4B3 H 0.2918 0.7386 -0.1681 0.246 Uiso 0.26(2) 1 calc PR A 3
C5B C 0.402(2) 0.5964(9) -0.219(3) 0.093(14) Uani 0.26(2) 1 d PDU A 3
H5B1 H 0.3899 0.5681 -0.1676 0.139 Uiso 0.26(2) 1 calc PR A 3
H5B2 H 0.4484 0.5923 -0.23 0.139 Uiso 0.26(2) 1 calc PR A 3
H5B3 H 0.3791 0.5846 -0.2753 0.139 Uiso 0.26(2) 1 calc PR A 3
C6B C 0.426(2) 0.7325(18) -0.2711(17) 0.15(3) Uani 0.26(2) 1 d PDU A 3
H6B1 H 0.472 0.73 -0.2603 0.225 Uiso 0.26(2) 1 calc PR A 3
H6B2 H 0.4114 0.7764 -0.2616 0.225 Uiso 0.26(2) 1 calc PR A 3
H6B3 H 0.4164 0.7193 -0.3351 0.225 Uiso 0.26(2) 1 calc PR A 3

loop_
_atom_site_aniso_label
_atom_site_aniso_U_11
_atom_site_aniso_U_22
_atom_site_aniso_U_33
_atom_site_aniso_U_23
_atom_site_aniso_U_13
_atom_site_aniso_U_12
Fe 0.0188(3) 0.0224(3) 0.0225(3) 0 0 -0.0021(3)
Si1 0.0492(7) 0.0409(6) 0.0245(5) -0.0049(4) -0.0111(4) 0.0024(5)
Si2 0.0254(5) 0.0344(5) 0.0337(5) 0.0009(4) 0.0077(4) -0.0038(4)
N1 0.0316(15) 0.0245(14) 0.0243(15) 0.0002(11) -0.0020(12) 0.0034(12)
N2 0.0243(14) 0.0185(13) 0.0221(14) 0.0007(10) -0.0024(11) 0.0012(11)
N3 0.0199(13) 0.0209(13) 0.0239(14) 0.0027(11) 0.0018(11) -0.0022(11)
N4 0.0260(15) 0.0402(17) 0.0295(15) 0.0028(13) 0.0020(12) -0.0071(13)
C1 0.0273(17) 0.0214(16) 0.0290(17) -0.0024(14) -0.0056(14) 0.0013(13)
C2 0.0194(15) 0.0155(15) 0.0283(16) 0.0001(12) -0.0022(13) 0.0007(12)
C3 0.0266(18) 0.0220(16) 0.0236(16) 0.0023(13) 0.0011(13) 0.0007(14)
C7 0.060(3) 0.084(3) 0.034(2) 0.010(2) 0.0054(19) -0.022(2)
C8 0.036(2) 0.039(2) 0.053(2) -0.0032(18) 0.0178(18) -0.0074(16)
C9 0.032(2) 0.041(2) 0.107(4) -0.007(2) 0.016(2) -0.0017(18)
C4 0.031(6) 0.149(19) 0.048(10) -0.041(13) -0.024(5) -0.008(8)
C5 0.052(9) 0.096(12) 0.066(11) -0.061(12) -0.023(9) 0.008(8)
C6 0.28(4) 0.045(9) 0.10(2) 0.026(12) -0.13(3) -0.043(14)
C4A 0.26(5) 0.16(3) 0.063(18) 0.026(19) -0.07(3) -0.16(3)
C5A 0.088(16) 0.28(5) 0.08(2) -0.15(3) -0.047(12) 0.08(2)
C6A 0.12(2) 0.082(13) 0.052(14) -0.004(10) -0.051(15) 0.023(13)
C4B 0.084(13) 0.35(7) 0.055(17) -0.06(3) -0.046(13) 0.13(3)
C5B 0.10(3) 0.058(11) 0.12(3) -0.050(13) -0.06(2) 0.012(14)
C6B 0.28(6) 0.15(3) 0.023(12) 0.026(17) -0.04(2) -0.12(4)

loop_
_atom_type_symbol
_atom_type_description
_atom_type_scat_dispersion_real
_atom_type_scat_dispersion_imag
_atom_type_scat_source
C C 0.0033 0.0016 'International Tables Vol C Tables 4.2.6.8 and 6.1.1.4'
H H 0 0 'International Tables Vol C Tables 4.2.6.8 and 6.1.1.4'
Fe Fe 0.3463 0.8444 'International Tables Vol C Tables 4.2.6.8 and 6.1.1.4'
N N 0.0061 0.0033 'International Tables Vol C Tables 4.2.6.8 and 6.1.1.4'
Si Si 0.0817 0.0704 'International Tables Vol C Tables 4.2.6.8 and 6.1.1.4'

loop_
_geom_angle_atom_site_label_1
_geom_angle_atom_site_label_2
_geom_angle_atom_site_label_3
_geom_angle
_geom_angle_site_symmetry_1
_geom_angle_site_symmetry_3
_geom_angle_publ_flag
N3 Fe N3 173.89(13) 6_564 . ?
N3 Fe N2 88.31(9) 6_564 12_766 ?
N3 Fe N2 88.78(9) . 12_766 ?
N3 Fe N2 88.79(9) 6_564 15_565 ?
N3 Fe N2 88.31(9) . 15_565 ?
N2 Fe N2 123.27(12) 12_766 15_565 ?
N3 Fe N1 91.73(9) 6_564 15_565 ?
N3 Fe N1 91.39(9) . 15_565 ?
N2 Fe N1 177.61(9) 12_766 15_565 ?
N2 Fe N1 59.12(9) 15_565 15_565 ?
N3 Fe N1 91.39(9) 6_564 12_766 ?
N3 Fe N1 91.73(9) . 12_766 ?
N2 Fe N1 59.12(9) 12_766 12_766 ?
N2 Fe N1 177.61(9) 15_565 12_766 ?
N1 Fe N1 118.49(13) 15_565 12_766 ?
N1 Si1 C4B 111.5(8) . . ?
N1 Si1 C6 109.3(10) . . ?
C4B Si1 C6 76.7(13) . . ?
N1 Si1 C5B 111.3(10) . . ?
C4B Si1 C5B 112.8(9) . . ?
C6 Si1 C5B 130.0(16) . . ?
N1 Si1 C5A 106.1(9) . . ?
C4B Si1 C5A 142.4(13) . . ?
C6 Si1 C5A 89.4(15) . . ?
C5B Si1 C5A 52.2(17) . . ?
N1 Si1 C6A 109.5(13) . . ?
C4B Si1 C6A 54.7(18) . . ?
C5B Si1 C6A 138.9(18) . . ?
C5A Si1 C6A 110.6(9) . . ?
N1 Si1 C5 110.4(7) . . ?
C4B Si1 C5 131.6(12) . . ?
C6 Si1 C5 110.8(8) . . ?
C6A Si1 C5 128.2(16) . . ?
N1 Si1 C4A 111.6(10) . . ?
C4B Si1 C4A 57.9(19) . . ?
C6 Si1 C4A 127.0(15) . . ?
C5B Si1 C4A 59.3(17) . . ?
C5A Si1 C4A 109.6(8) . . ?
C6A Si1 C4A 109.5(9) . . ?
C5 Si1 C4A 84.7(13) . . ?
N1 Si1 C6B 103.0(10) . . ?
C4B Si1 C6B 109.3(8) . . ?
C5B Si1 C6B 108.4(9) . . ?
C5A Si1 C6B 58.9(19) . . ?
C6A Si1 C6B 56.2(19) . . ?
C5 Si1 C6B 83.5(14) . . ?
C4A Si1 C6B 145.4(14) . . ?
N1 Si1 C4 110.6(6) . . ?
C6 Si1 C4 109.1(7) . . ?
C5B Si1 C4 82.3(11) . . ?
C5A Si1 C4 129.5(12) . . ?
C6A Si1 C4 88.6(13) . . ?
C5 Si1 C4 106.6(6) . . ?
C6B Si1 C4 138.0(13) . . ?
N4 Si2 C9 106.43(17) . . ?
N4 Si2 C7 113.56(16) . . ?
C9 Si2 C7 109.0(2) . . ?
N4 Si2 C8 107.73(15) . . ?
C9 Si2 C8 110.51(17) . . ?
C7 Si2 C8 109.54(19) . . ?
C1 N1 Si1 122.0(2) . . ?
C1 N1 Fe 89.08(19) . 15_565 ?
Si1 N1 Fe 148.88(15) . 15_565 ?
C2 N2 C1 117.7(3) . . ?
C2 N2 Fe 150.0(2) . 15_565 ?
C1 N2 Fe 92.28(18) . 15_565 ?
C2 N3 C3 116.9(3) . . ?
C2 N3 Fe 118.55(19) . . ?
C3 N3 Fe 124.4(2) . . ?
C3 N4 Si2 127.3(2) . . ?
N1 C1 N2 119.5(3) . . ?
N3 C2 N2 122.8(3) . . ?
N4 C3 N3 125.9(3) . . ?

loop_
_geom_bond_atom_site_label_1
_geom_bond_atom_site_label_2
_geom_bond_distance
_geom_bond_site_symmetry_2
_geom_bond_publ_flag
Fe N3 2.110(2) 6_564 ?
Fe N3 2.110(2) . ?
Fe N2 2.248(2) 12_766 ?
Fe N2 2.248(2) 15_565 ?
Fe N1 2.367(3) 15_565 ?
Fe N1 2.367(3) 12_766 ?
Si1 N1 1.747(3) . ?
Si1 C4B 1.805(12) . ?
Si1 C6 1.816(11) . ?
Si1 C5B 1.818(12) . ?
Si1 C5A 1.821(12) . ?
Si1 C6A 1.822(13) . ?
Si1 C5 1.831(10) . ?
Si1 C4A 1.845(13) . ?
Si1 C6B 1.866(12) . ?
Si1 C4 1.876(10) . ?
Si2 N4 1.733(3) . ?
Si2 C9 1.853(4) . ?
Si2 C7 1.855(4) . ?
Si2 C8 1.856(3) . ?
N1 C1 1.279(4) . ?
N1 Fe 2.367(3) 15_565 ?
N2 C2 1.320(4) . ?
N2 C1 1.359(4) . ?
N2 Fe 2.248(2) 15_565 ?
N3 C2 1.310(4) . ?
N3 C3 1.401(4) . ?
N4 C3 1.256(4) . ?
